data_7004745
loop_
_publ_author_name
'Wang, Wen-Zhen'
'Ismayilov, Rayyat Huseyn'
'Wang, Rui-Ren'
'Huang, Yi-Lin'
'Yeh, Chen-Yu'
'Lee, Gene-Hsiang'
'Peng, Shie-Ming'

_publ_section_title
;
 First stable reduced form of [Co5]+10: fine tuning of linear
 pentacobalt(ii) complexes containing delocalized metal--metal bonds
 through ligand modification
;
_journal_issue 47
_journal_name_full 'Dalton Transactions'
_journal_page_first 6808
_journal_page_last 6816
_journal_paper_doi 10.1039/b811520f
_journal_year 2008
_chemical_formula_sum 'C82 H64 Cl8 Co5 N30 P S2'
_chemical_formula_weight 2142.97
_chemical_name_systematic
;
?
;
_space_group_IT_number 2
_symmetry_cell_setting triclinic
_symmetry_space_group_name_Hall '-P 1'
_symmetry_space_group_name_H-M 'P -1'
_atom_sites_solution_hydrogens geom
_atom_sites_solution_primary direct
_atom_sites_solution_secondary difmap
_audit_creation_method SHELXL-97
_cell_angle_alpha 98.6556(15)
_cell_angle_beta 93.3470(14)
_cell_angle_gamma 90.8523(16)
_cell_formula_units_Z 2
_cell_length_a 14.8060(4)
_cell_length_b 16.8778(4)
_cell_length_c 17.7166(5)
_cell_measurement_reflns_used all
_cell_measurement_temperature 150(2)
_cell_measurement_theta_max 25.00
_cell_measurement_theta_min 1.00
_cell_volume 4368.1(2)
_computing_cell_refinement DENZO-SMN
_computing_data_collection 'NONIUS COLLECT'
_computing_data_reduction DENZO-SMN
_computing_molecular_graphics 'Bruker SHELXTL'
_computing_publication_material 'Bruker SHELXTL'
_computing_structure_refinement 'SHELXL-97 (Sheldrick, 1997)'
_computing_structure_solution 'SHELXS-97 (Sheldrick, 1990)'
_diffrn_ambient_temperature 150(2)
_diffrn_measured_fraction_theta_full 0.991
_diffrn_measured_fraction_theta_max 0.991
_diffrn_measurement_device_type 'NONIUS KappaCCD'
_diffrn_measurement_method '\w scans'
_diffrn_radiation_monochromator graphite
_diffrn_radiation_source 'fine-focus sealed tube'
_diffrn_radiation_type MoK\a
_diffrn_radiation_wavelength 0.71073
_diffrn_reflns_av_R_equivalents 0.0641
_diffrn_reflns_av_sigmaI/netI 0.0846
_diffrn_reflns_limit_h_max 19
_diffrn_reflns_limit_h_min -19
_diffrn_reflns_limit_k_max 21
_diffrn_reflns_limit_k_min -21
_diffrn_reflns_limit_l_max 23
_diffrn_reflns_limit_l_min -22
_diffrn_reflns_number 65266
_diffrn_reflns_theta_full 27.50
_diffrn_reflns_theta_max 27.50
_diffrn_reflns_theta_min 1.55
_exptl_absorpt_coefficient_mu 1.306
_exptl_absorpt_correction_T_max 0.970
_exptl_absorpt_correction_T_min 0.802
_exptl_absorpt_correction_type multi-scan
_exptl_crystal_colour deep-brown
_exptl_crystal_density_diffrn 1.629
_exptl_crystal_density_meas ?
_exptl_crystal_density_method 'not measured'
_exptl_crystal_description plate
_exptl_crystal_F_000 2168
_exptl_crystal_size_max 0.20
_exptl_crystal_size_mid 0.14
_exptl_crystal_size_min 0.03
_refine_diff_density_max 1.710
_refine_diff_density_min -1.815
_refine_diff_density_rms 0.129
_refine_ls_extinction_method none
_refine_ls_goodness_of_fit_ref 1.010
_refine_ls_hydrogen_treatment constr
_refine_ls_matrix_type full
_refine_ls_number_parameters 1147
_refine_ls_number_reflns 19869
_refine_ls_number_restraints 3
_refine_ls_restrained_S_all 1.013
_refine_ls_R_factor_all 0.1405
_refine_ls_R_factor_gt 0.0728
_refine_ls_shift/su_max 0.015
_refine_ls_shift/su_mean 0.001
_refine_ls_structure_factor_coef Fsqd
_refine_ls_weighting_details 'calc w=1/[\s^2^(Fo^2^)+(0.0907P)^2^+18.2139P] where P=(Fo^2^+2Fc^2^)/3'
_refine_ls_weighting_scheme calc
_refine_ls_wR_factor_gt 0.1868
_refine_ls_wR_factor_ref 0.2226
_reflns_number_gt 10995
_reflns_number_total 19869
_reflns_threshold_expression >2sigma(I)
_cod_data_source_file b811520f.txt
_cod_data_source_block ic13154
_cod_depositor_comments
;
The following automatic conversions were performed:
'_symmetry_cell_setting' value 'Triclinic' changed to 'triclinic'
according to '/home/saulius/struct/CIF-dictionaries/cif_core.dic'
dictionary named 'cif_core.dic' version 2.4.1 from 2010-06-29.

Automatic conversion script
Id: cif_fix_enum 1527 2010-12-29 10:47:43Z saulius 

The following automatic conversions were performed:

'_exptl_crystal_density_meas' value 'not_measured' was changed to '?'
- the value is perceived as not measured.

Automatic conversion script
Id: cif_fix_values 3008 2015-01-20 13:52:24Z robertas 
;
_cod_original_sg_symbol_H-M P-1
_cod_database_code 7004745

loop_
_symmetry_equiv_pos_as_xyz
'x, y, z'
'-x, -y, -z'

loop_
_atom_site_label
_atom_site_type_symbol
_atom_site_fract_x
_atom_site_fract_y
_atom_site_fract_z
_atom_site_U_iso_or_equiv
_atom_site_adp_type
_atom_site_occupancy
_atom_site_symmetry_multiplicity
_atom_site_calc_flag
_atom_site_refinement_flags
_atom_site_disorder_assembly
_atom_site_disorder_group
Co1 Co 0.76165(5) 0.23746(5) 0.66658(4) 0.02639(19) Uani 1 1 d . . .
Co2 Co 0.75325(5) 0.26651(4) 0.54464(4) 0.02268(18) Uani 1 1 d . . .
Co3 Co 0.74398(5) 0.29625(4) 0.42439(4) 0.02144(17) Uani 1 1 d . . .
Co4 Co 0.73448(5) 0.32607(4) 0.30417(4) 0.02268(18) Uani 1 1 d . . .
Co5 Co 0.72436(5) 0.35592(5) 0.18268(4) 0.02547(19) Uani 1 1 d . . .
S1 S 0.7681(2) 0.17101(17) 0.92306(13) 0.0935(10) Uani 1 1 d . . .
S2 S 0.70679(13) 0.44351(13) -0.06655(10) 0.0516(5) Uani 1 1 d . . .
N1 N 0.6932(3) 0.1384(3) 0.6240(3) 0.0323(11) Uani 1 1 d . . .
N2 N 0.6493(3) 0.1971(3) 0.5183(3) 0.0254(10) Uani 1 1 d . . .
N3 N 0.6191(3) 0.2582(3) 0.4121(3) 0.0250(10) Uani 1 1 d . . .
N4 N 0.6056(3) 0.3241(3) 0.3069(3) 0.0250(10) Uani 1 1 d . . .
N5 N 0.6049(3) 0.3991(3) 0.2082(3) 0.0253(10) Uani 1 1 d . . .
N6 N 0.6049(4) -0.0057(3) 0.5601(3) 0.0490(15) Uani 1 1 d . . .
N7 N 0.4375(3) 0.4633(3) 0.2486(3) 0.0337(12) Uani 1 1 d . . .
N8 N 0.8288(3) 0.3399(3) 0.6930(3) 0.0264(10) Uani 1 1 d . . .
N9 N 0.8575(3) 0.3369(3) 0.5662(3) 0.0247(10) Uani 1 1 d . . .
N10 N 0.8689(3) 0.3330(3) 0.4367(3) 0.0238(10) Uani 1 1 d . . .
N11 N 0.8648(3) 0.3255(3) 0.3049(3) 0.0258(10) Uani 1 1 d . . .
N12 N 0.8419(3) 0.3038(3) 0.1734(3) 0.0278(11) Uani 1 1 d . . .
N13 N 0.9253(4) 0.4860(3) 0.7339(3) 0.0371(12) Uani 1 1 d . . .
N14 N 0.9937(3) 0.2088(3) 0.1593(3) 0.0392(13) Uani 1 1 d . . .
N15 N 0.6461(3) 0.2917(3) 0.6773(3) 0.0299(11) Uani 1 1 d . . .
N16 N 0.6751(3) 0.3535(3) 0.5735(3) 0.0243(10) Uani 1 1 d . . .
N17 N 0.7041(3) 0.4023(3) 0.4621(2) 0.0225(10) Uani 1 1 d . . .
N18 N 0.7379(3) 0.4373(3) 0.3461(3) 0.0252(10) Uani 1 1 d . . .
N19 N 0.7810(3) 0.4603(3) 0.2281(3) 0.0281(11) Uani 1 1 d . . .
N20 N 0.4695(3) 0.3510(3) 0.6801(3) 0.0398(13) Uani 1 1 d . . .
N21 N 0.8599(4) 0.6096(3) 0.2922(3) 0.0399(13) Uani 1 1 d . . .
N22 N 0.8758(3) 0.1857(3) 0.6381(3) 0.0294(11) Uani 1 1 d . . .
N23 N 0.8304(3) 0.1793(3) 0.5108(3) 0.0262(10) Uani 1 1 d . . .
N24 N 0.7821(3) 0.1887(3) 0.3860(3) 0.0259(10) Uani 1 1 d . . .
N25 N 0.7284(3) 0.2135(3) 0.2670(3) 0.0254(10) Uani 1 1 d . . .
N26 N 0.6684(3) 0.2486(3) 0.1537(3) 0.0276(11) Uani 1 1 d . . .
N27 N 1.0427(4) 0.1209(4) 0.6011(3) 0.0446(14) Uani 1 1 d . . .
N28 N 0.5762(4) 0.1005(3) 0.1160(3) 0.0390(13) Uani 1 1 d . . .
N29 N 0.7714(3) 0.2104(3) 0.7790(3) 0.0300(11) Uani 1 1 d . . .
N30 N 0.7154(3) 0.3847(3) 0.0717(3) 0.0288(11) Uani 1 1 d . . .
C1 C 0.6926(5) 0.0737(4) 0.6599(4) 0.0438(17) Uani 1 1 d . . .
H1 H 0.7242 0.0766 0.7085 0.053 Uiso 1 1 calc R . .
C2 C 0.6481(6) 0.0041(4) 0.6287(4) 0.054(2) Uani 1 1 d . . .
H2 H 0.6481 -0.0393 0.6572 0.065 Uiso 1 1 calc R . .
C3 C 0.6034(4) 0.0574(4) 0.5235(4) 0.0384(15) Uani 1 1 d . . .
H3 H 0.5726 0.0525 0.4744 0.046 Uiso 1 1 calc R . .
C4 C 0.6459(4) 0.1318(4) 0.5548(3) 0.0301(13) Uani 1 1 d . . .
C5 C 0.5867(4) 0.2108(3) 0.4609(3) 0.0256(12) Uani 1 1 d . . .
C6 C 0.4971(4) 0.1857(4) 0.4547(4) 0.0312(13) Uani 1 1 d . . .
H6 H 0.4738 0.1564 0.4913 0.037 Uiso 1 1 calc R . .
C7 C 0.4414(4) 0.2040(4) 0.3938(3) 0.0321(14) Uani 1 1 d . . .
H7 H 0.3799 0.1861 0.3883 0.039 Uiso 1 1 calc R . .
C8 C 0.4749(4) 0.2481(3) 0.3413(3) 0.0291(13) Uani 1 1 d . . .
H8 H 0.4382 0.2580 0.2981 0.035 Uiso 1 1 calc R . .
C9 C 0.5633(4) 0.2774(3) 0.3533(3) 0.0257(12) Uani 1 1 d . . .
C10 C 0.5598(4) 0.3744(3) 0.2665(3) 0.0249(12) Uani 1 1 d . . .
C11 C 0.4764(4) 0.4092(4) 0.2845(3) 0.0299(13) Uani 1 1 d . . .
H11 H 0.4464 0.3923 0.3255 0.036 Uiso 1 1 calc R . .
C12 C 0.4836(4) 0.4861(4) 0.1910(4) 0.0364(15) Uani 1 1 d . . .
H12 H 0.4581 0.5250 0.1630 0.044 Uiso 1 1 calc R . .
C13 C 0.5649(4) 0.4551(4) 0.1720(3) 0.0302(13) Uani 1 1 d . . .
H13 H 0.5946 0.4738 0.1317 0.036 Uiso 1 1 calc R . .
C14 C 0.8340(4) 0.3799(4) 0.7661(3) 0.0318(14) Uani 1 1 d . . .
H14 H 0.8032 0.3583 0.8042 0.038 Uiso 1 1 calc R . .
C15 C 0.8820(5) 0.4498(4) 0.7857(4) 0.0387(15) Uani 1 1 d . . .
H15 H 0.8856 0.4744 0.8377 0.046 Uiso 1 1 calc R . .
C16 C 0.9189(4) 0.4488(4) 0.6638(3) 0.0302(13) Uani 1 1 d . . .
H16 H 0.9479 0.4729 0.6262 0.036 Uiso 1 1 calc R . .
C17 C 0.8716(4) 0.3748(4) 0.6397(3) 0.0294(13) Uani 1 1 d . . .
C18 C 0.9115(4) 0.3487(3) 0.5072(3) 0.0254(12) Uani 1 1 d . . .
C19 C 1.0037(4) 0.3688(4) 0.5167(3) 0.0321(14) Uani 1 1 d . . .
H19 H 1.0342 0.3759 0.5660 0.038 Uiso 1 1 calc R . .
C20 C 1.0496(4) 0.3782(4) 0.4529(3) 0.0322(14) Uani 1 1 d . . .
H20 H 1.1118 0.3937 0.4586 0.039 Uiso 1 1 calc R . .
C21 C 1.0060(4) 0.3652(4) 0.3809(4) 0.0311(13) Uani 1 1 d . . .
H21 H 1.0374 0.3731 0.3372 0.037 Uiso 1 1 calc R . .
C22 C 0.9156(4) 0.3403(3) 0.3732(3) 0.0255(12) Uani 1 1 d . . .
C23 C 0.8973(4) 0.2965(3) 0.2368(3) 0.0276(12) Uani 1 1 d . . .
C24 C 0.9754(4) 0.2494(4) 0.2257(4) 0.0355(14) Uani 1 1 d . . .
H24 H 1.0165 0.2471 0.2685 0.043 Uiso 1 1 calc R . .
C25 C 0.9361(4) 0.2151(4) 0.0988(4) 0.0362(15) Uani 1 1 d . . .
H25 H 0.9471 0.1856 0.0502 0.043 Uiso 1 1 calc R . .
C26 C 0.8623(4) 0.2629(4) 0.1056(3) 0.0315(13) Uani 1 1 d . . .
H26 H 0.8245 0.2673 0.0613 0.038 Uiso 1 1 calc R . .
C27 C 0.5864(4) 0.2737(4) 0.7291(4) 0.0366(15) Uani 1 1 d . . .
H27 H 0.6049 0.2400 0.7652 0.044 Uiso 1 1 calc R . .
C28 C 0.5017(4) 0.3032(4) 0.7297(4) 0.0414(16) Uani 1 1 d . . .
H28 H 0.4630 0.2894 0.7668 0.050 Uiso 1 1 calc R . .
C29 C 0.5269(4) 0.3697(4) 0.6314(4) 0.0342(14) Uani 1 1 d . . .
H29 H 0.5071 0.4038 0.5960 0.041 Uiso 1 1 calc R . .
C30 C 0.6167(4) 0.3421(3) 0.6286(3) 0.0272(12) Uani 1 1 d . . .
C31 C 0.6700(4) 0.4171(3) 0.5332(3) 0.0245(12) Uani 1 1 d . . .
C32 C 0.6391(4) 0.4919(3) 0.5607(3) 0.0283(13) Uani 1 1 d . . .
H32 H 0.6198 0.5028 0.6113 0.034 Uiso 1 1 calc R . .
C33 C 0.6361(4) 0.5515(4) 0.5143(3) 0.0314(13) Uani 1 1 d . . .
H33 H 0.6122 0.6023 0.5322 0.038 Uiso 1 1 calc R . .
C34 C 0.6686(4) 0.5360(3) 0.4407(3) 0.0293(13) Uani 1 1 d . . .
H34 H 0.6659 0.5755 0.4078 0.035 Uiso 1 1 calc R . .
C35 C 0.7048(4) 0.4616(3) 0.4175(3) 0.0258(12) Uani 1 1 d . . .
C36 C 0.7758(4) 0.4887(3) 0.3037(3) 0.0277(13) Uani 1 1 d . . .
C37 C 0.8163(4) 0.5647(4) 0.3330(4) 0.0323(14) Uani 1 1 d . . .
H37 H 0.8115 0.5844 0.3858 0.039 Uiso 1 1 calc R . .
C38 C 0.8635(4) 0.5797(4) 0.2172(4) 0.0389(15) Uani 1 1 d . . .
H38 H 0.8930 0.6105 0.1848 0.047 Uiso 1 1 calc R . .
C39 C 0.8265(4) 0.5073(4) 0.1867(4) 0.0335(14) Uani 1 1 d . . .
H39 H 0.8328 0.4886 0.1340 0.040 Uiso 1 1 calc R . .
C40 C 0.9426(4) 0.1776(4) 0.6924(4) 0.0390(16) Uani 1 1 d . . .
H40 H 0.9321 0.1944 0.7447 0.047 Uiso 1 1 calc R . .
C41 C 1.0235(5) 0.1462(4) 0.6740(4) 0.0476(18) Uani 1 1 d . . .
H41 H 1.0682 0.1420 0.7138 0.057 Uiso 1 1 calc R . .
C42 C 0.9791(4) 0.1288(4) 0.5481(4) 0.0392(16) Uani 1 1 d . . .
H42 H 0.9912 0.1114 0.4962 0.047 Uiso 1 1 calc R . .
C43 C 0.8928(4) 0.1619(4) 0.5639(3) 0.0297(13) Uani 1 1 d . . .
C44 C 0.8224(4) 0.1436(3) 0.4358(3) 0.0276(13) Uani 1 1 d . . .
C45 C 0.8456(4) 0.0645(4) 0.4090(4) 0.0358(15) Uani 1 1 d . . .
H45 H 0.8706 0.0314 0.4433 0.043 Uiso 1 1 calc R . .
C46 C 0.8316(5) 0.0358(4) 0.3325(4) 0.0414(16) Uani 1 1 d . . .
H46 H 0.8485 -0.0173 0.3139 0.050 Uiso 1 1 calc R . .
C47 C 0.7933(4) 0.0827(4) 0.2818(4) 0.0360(15) Uani 1 1 d . . .
H47 H 0.7857 0.0630 0.2287 0.043 Uiso 1 1 calc R . .
C48 C 0.7664(4) 0.1592(3) 0.3108(3) 0.0281(13) Uani 1 1 d . . .
C49 C 0.6776(4) 0.1917(3) 0.2009(3) 0.0284(13) Uani 1 1 d . . .
C50 C 0.6278(4) 0.1187(4) 0.1803(4) 0.0332(14) Uani 1 1 d . . .
H50 H 0.6316 0.0805 0.2145 0.040 Uiso 1 1 calc R . .
C51 C 0.5726(5) 0.1567(4) 0.0696(4) 0.0418(16) Uani 1 1 d . . .
H51 H 0.5375 0.1458 0.0224 0.050 Uiso 1 1 calc R . .
C52 C 0.6175(4) 0.2289(4) 0.0880(3) 0.0336(14) Uani 1 1 d . . .
H52 H 0.6126 0.2665 0.0531 0.040 Uiso 1 1 calc R . .
C53 C 0.7692(5) 0.1946(4) 0.8360(4) 0.0452(17) Uani 1 1 d . . .
C54 C 0.7122(4) 0.4079(4) 0.0153(4) 0.0335(14) Uani 1 1 d . . .
P1 P 0.21504(11) 0.26711(10) 0.05072(9) 0.0334(4) Uani 1 1 d . . .
C55 C 0.1081(4) 0.3016(4) 0.0176(4) 0.0351(14) Uani 1 1 d . . .
C56 C 0.0683(4) 0.3677(4) 0.0593(4) 0.0458(17) Uani 1 1 d . . .
H56 H 0.0954 0.3925 0.1071 0.055 Uiso 1 1 calc R . .
C57 C -0.0118(5) 0.3966(5) 0.0296(5) 0.053(2) Uani 1 1 d . . .
H57 H -0.0382 0.4426 0.0566 0.064 Uiso 1 1 calc R . .
C58 C -0.0521(5) 0.3602(5) -0.0367(5) 0.057(2) Uani 1 1 d . . .
H58 H -0.1075 0.3798 -0.0555 0.069 Uiso 1 1 calc R . .
C59 C -0.0139(5) 0.2949(6) -0.0777(4) 0.058(2) Uani 1 1 d . . .
H59 H -0.0429 0.2705 -0.1248 0.070 Uiso 1 1 calc R . .
C60 C 0.0660(5) 0.2642(5) -0.0513(4) 0.0481(18) Uani 1 1 d . . .
H60 H 0.0917 0.2185 -0.0796 0.058 Uiso 1 1 calc R . .
C61 C 0.3030(4) 0.3177(4) 0.0096(4) 0.0341(14) Uani 1 1 d . . .
C62 C 0.2863(4) 0.3400(4) -0.0625(4) 0.0415(16) Uani 1 1 d . . .
H62 H 0.2267 0.3353 -0.0859 0.050 Uiso 1 1 calc R . .
C63 C 0.3561(5) 0.3688(5) -0.0998(4) 0.0496(19) Uani 1 1 d . . .
H63 H 0.3454 0.3822 -0.1497 0.060 Uiso 1 1 calc R . .
C64 C 0.4417(5) 0.3777(4) -0.0640(4) 0.0496(18) Uani 1 1 d . . .
H64 H 0.4897 0.3979 -0.0895 0.060 Uiso 1 1 calc R . .
C65 C 0.4585(4) 0.3583(4) 0.0072(4) 0.0446(17) Uani 1 1 d . . .
H65 H 0.5176 0.3660 0.0313 0.053 Uiso 1 1 calc R . .
C66 C 0.3888(4) 0.3270(4) 0.0452(4) 0.0401(16) Uani 1 1 d . . .
H66 H 0.4005 0.3124 0.0945 0.048 Uiso 1 1 calc R . .
C67 C 0.2224(4) 0.1620(4) 0.0179(4) 0.0372(15) Uani 1 1 d . . .
C68 C 0.2955(5) 0.1332(4) -0.0232(4) 0.0465(17) Uani 1 1 d . . .
H68 H 0.3404 0.1694 -0.0350 0.056 Uiso 1 1 calc R . .
C69 C 0.3026(6) 0.0512(5) -0.0468(5) 0.058(2) Uani 1 1 d . . .
H69 H 0.3530 0.0312 -0.0739 0.069 Uiso 1 1 calc R . .
C70 C 0.2360(5) -0.0014(4) -0.0307(4) 0.0499(18) Uani 1 1 d . . .
H70 H 0.2406 -0.0573 -0.0473 0.060 Uiso 1 1 calc R . .
C71 C 0.1636(5) 0.0272(5) 0.0092(4) 0.0515(19) Uani 1 1 d . . .
H71 H 0.1186 -0.0092 0.0205 0.062 Uiso 1 1 calc R . .
C72 C 0.1553(5) 0.1091(4) 0.0331(4) 0.0407(16) Uani 1 1 d . . .
H72 H 0.1043 0.1287 0.0596 0.049 Uiso 1 1 calc R . .
C73 C 0.2289(4) 0.2880(4) 0.1529(4) 0.0365(15) Uani 1 1 d . . .
C74 C 0.2188(4) 0.2268(4) 0.1975(4) 0.0417(16) Uani 1 1 d . . .
H74 H 0.2090 0.1728 0.1736 0.050 Uiso 1 1 calc R . .
C75 C 0.2232(4) 0.2450(6) 0.2752(4) 0.052(2) Uani 1 1 d . . .
H75 H 0.2172 0.2034 0.3053 0.063 Uiso 1 1 calc R . .
C76 C 0.2361(4) 0.3234(6) 0.3107(4) 0.052(2) Uani 1 1 d . . .
H76 H 0.2370 0.3353 0.3649 0.063 Uiso 1 1 calc R . .
C77 C 0.2476(4) 0.3839(5) 0.2685(4) 0.0491(19) Uani 1 1 d . . .
H77 H 0.2573 0.4376 0.2932 0.059 Uiso 1 1 calc R . .
C78 C 0.2450(4) 0.3661(5) 0.1886(4) 0.0442(17) Uani 1 1 d . . .
H78 H 0.2542 0.4076 0.1589 0.053 Uiso 1 1 calc R . .
C79 C 0.5883(6) 0.0209(5) 0.8738(6) 0.074(3) Uani 1 1 d . . .
H79A H 0.5540 0.0020 0.9142 0.089 Uiso 1 1 calc R . .
H79B H 0.6373 0.0578 0.8992 0.089 Uiso 1 1 calc R . .
Cl1 Cl 0.6363(2) -0.0614(2) 0.81984(16) 0.0993(9) Uani 1 1 d . . .
Cl2 Cl 0.5161(2) 0.07350(19) 0.8191(2) 0.1093(10) Uani 1 1 d . . .
C80 C 0.2812(8) 0.1945(8) 0.6898(8) 0.134(5) Uani 1 1 d D . .
H80A H 0.3029 0.2504 0.6906 0.160 Uiso 1 1 calc R . .
H80B H 0.2222 0.1873 0.6600 0.160 Uiso 1 1 calc R . .
Cl3 Cl 0.2677(3) 0.1780(3) 0.7796(2) 0.1608(17) Uani 1 1 d . . .
Cl4 Cl 0.3601(3) 0.1274(3) 0.6451(3) 0.1726(19) Uani 1 1 d D . .
C81 C 0.2104(9) 0.1256(7) 0.4826(7) 0.109(4) Uiso 1 1 d . . .
H81A H 0.2726 0.1052 0.4787 0.131 Uiso 1 1 calc R . .
H81B H 0.1868 0.1094 0.5293 0.131 Uiso 1 1 calc R . .
Cl5 Cl 0.2176(4) 0.2297(3) 0.4955(3) 0.221(3) Uani 1 1 d . . .
Cl6 Cl 0.1467(4) 0.0792(4) 0.4071(3) 0.198(2) Uiso 1 1 d . . .
C82 C 1.0336(7) 1.0312(9) 0.2105(6) 0.151(6) Uani 1 1 d D . .
H82A H 1.0264 1.0845 0.1944 0.181 Uiso 0.67 1 calc PR A 1
H82B H 1.0148 1.0350 0.2637 0.181 Uiso 0.67 1 calc PR A 1
H82C H 1.0822 1.0408 0.1767 0.181 Uiso 0.33 1 calc PR A 2
H82D H 0.9973 1.0802 0.2146 0.181 Uiso 0.33 1 calc PR A 2
Cl7 Cl 0.9662(3) 0.9648(3) 0.15383(17) 0.1288(13) Uani 1 1 d . B .
Cl8 Cl 1.1408(3) 1.0072(3) 0.2087(2) 0.0962(13) Uani 0.67 1 d PD B 1
Cl8' Cl 1.0877(6) 1.0407(5) 0.2937(5) 0.091(2) Uiso 0.33 1 d PD . 2

loop_
_atom_site_aniso_label
_atom_site_aniso_U_11
_atom_site_aniso_U_22
_atom_site_aniso_U_33
_atom_site_aniso_U_23
_atom_site_aniso_U_13
_atom_site_aniso_U_12
Co1 0.0272(4) 0.0292(4) 0.0240(4) 0.0085(3) -0.0008(3) 0.0015(3)
Co2 0.0210(4) 0.0260(4) 0.0218(4) 0.0066(3) 0.0000(3) 0.0019(3)
Co3 0.0189(4) 0.0249(4) 0.0211(4) 0.0054(3) 0.0003(3) 0.0025(3)
Co4 0.0201(4) 0.0274(4) 0.0210(4) 0.0051(3) 0.0005(3) 0.0029(3)
Co5 0.0227(4) 0.0327(5) 0.0218(4) 0.0067(3) 0.0006(3) 0.0038(3)
S1 0.146(3) 0.099(2) 0.0368(12) 0.0312(13) -0.0216(14) -0.0634(19)
S2 0.0484(11) 0.0763(14) 0.0365(10) 0.0260(9) 0.0071(8) 0.0171(9)
N1 0.037(3) 0.028(3) 0.033(3) 0.009(2) -0.003(2) -0.001(2)
N2 0.022(2) 0.028(3) 0.026(3) 0.007(2) -0.0002(19) -0.0037(19)
N3 0.019(2) 0.031(3) 0.025(3) 0.006(2) 0.0000(19) 0.0036(19)
N4 0.019(2) 0.035(3) 0.021(2) 0.007(2) 0.0003(18) 0.0045(19)
N5 0.023(2) 0.030(3) 0.022(2) 0.004(2) 0.0000(19) 0.0043(19)
N6 0.067(4) 0.032(3) 0.048(4) 0.016(3) -0.015(3) -0.012(3)
N7 0.024(3) 0.038(3) 0.042(3) 0.017(2) 0.001(2) 0.007(2)
N8 0.024(2) 0.031(3) 0.025(3) 0.009(2) -0.0036(19) 0.002(2)
N9 0.020(2) 0.033(3) 0.023(2) 0.009(2) -0.0013(18) 0.0026(19)
N10 0.021(2) 0.028(3) 0.024(2) 0.008(2) 0.0007(19) 0.0020(19)
N11 0.023(2) 0.032(3) 0.024(2) 0.008(2) 0.0006(19) 0.001(2)
N12 0.024(2) 0.034(3) 0.026(3) 0.008(2) 0.002(2) 0.000(2)
N13 0.041(3) 0.036(3) 0.033(3) 0.003(2) 0.001(2) -0.002(2)
N14 0.030(3) 0.052(3) 0.036(3) 0.007(3) 0.003(2) 0.008(2)
N15 0.027(3) 0.037(3) 0.028(3) 0.010(2) 0.005(2) 0.003(2)
N16 0.024(2) 0.027(3) 0.023(2) 0.007(2) 0.0035(19) 0.0036(19)
N17 0.022(2) 0.026(2) 0.020(2) 0.0048(19) -0.0007(18) 0.0041(19)
N18 0.024(2) 0.025(3) 0.026(3) 0.006(2) -0.0017(19) -0.0007(19)
N19 0.024(2) 0.034(3) 0.028(3) 0.011(2) 0.000(2) 0.001(2)
N20 0.029(3) 0.050(3) 0.043(3) 0.013(3) 0.012(2) 0.004(2)
N21 0.040(3) 0.041(3) 0.040(3) 0.011(3) 0.006(2) -0.009(2)
N22 0.032(3) 0.029(3) 0.028(3) 0.009(2) 0.000(2) 0.004(2)
N23 0.024(2) 0.030(3) 0.026(3) 0.009(2) -0.0010(19) 0.002(2)
N24 0.022(2) 0.027(3) 0.029(3) 0.007(2) 0.0017(19) 0.0039(19)
N25 0.025(2) 0.030(3) 0.021(2) 0.003(2) -0.0022(19) 0.004(2)
N26 0.023(2) 0.036(3) 0.023(3) 0.002(2) 0.0007(19) 0.003(2)
N27 0.036(3) 0.057(4) 0.042(3) 0.012(3) -0.006(3) 0.021(3)
N28 0.040(3) 0.037(3) 0.039(3) 0.002(3) -0.004(2) 0.000(2)
N29 0.034(3) 0.036(3) 0.019(3) 0.001(2) 0.000(2) -0.003(2)
N30 0.028(3) 0.040(3) 0.020(3) 0.009(2) -0.001(2) 0.003(2)
C1 0.059(4) 0.038(4) 0.038(4) 0.021(3) -0.008(3) -0.005(3)
C2 0.076(5) 0.035(4) 0.053(5) 0.021(4) -0.019(4) -0.011(4)
C3 0.036(4) 0.038(4) 0.042(4) 0.011(3) -0.008(3) -0.004(3)
C4 0.029(3) 0.034(3) 0.030(3) 0.013(3) 0.003(2) 0.002(3)
C5 0.025(3) 0.024(3) 0.027(3) 0.005(2) 0.001(2) 0.001(2)
C6 0.027(3) 0.031(3) 0.037(3) 0.013(3) 0.000(3) -0.005(2)
C7 0.022(3) 0.034(3) 0.039(4) 0.007(3) -0.003(3) -0.002(2)
C8 0.027(3) 0.031(3) 0.030(3) 0.007(3) -0.002(2) 0.003(2)
C9 0.024(3) 0.029(3) 0.024(3) 0.002(2) 0.001(2) 0.003(2)
C10 0.026(3) 0.026(3) 0.021(3) 0.002(2) -0.002(2) 0.000(2)
C11 0.029(3) 0.033(3) 0.028(3) 0.006(3) 0.002(2) 0.005(2)
C12 0.033(3) 0.044(4) 0.035(3) 0.015(3) -0.004(3) 0.013(3)
C13 0.031(3) 0.035(3) 0.026(3) 0.009(3) 0.001(2) 0.008(3)
C14 0.034(3) 0.037(4) 0.025(3) 0.007(3) 0.002(3) 0.007(3)
C15 0.051(4) 0.039(4) 0.024(3) 0.000(3) -0.001(3) -0.002(3)
C16 0.028(3) 0.032(3) 0.031(3) 0.007(3) -0.003(2) 0.001(2)
C17 0.027(3) 0.032(3) 0.032(3) 0.015(3) -0.002(2) 0.006(2)
C18 0.023(3) 0.029(3) 0.026(3) 0.007(2) 0.000(2) 0.005(2)
C19 0.026(3) 0.040(4) 0.031(3) 0.006(3) -0.003(2) 0.000(3)
C20 0.017(3) 0.043(4) 0.035(3) 0.004(3) 0.001(2) -0.002(2)
C21 0.023(3) 0.037(4) 0.035(3) 0.009(3) 0.007(2) 0.000(2)
C22 0.026(3) 0.026(3) 0.025(3) 0.008(2) -0.001(2) 0.001(2)
C23 0.023(3) 0.031(3) 0.029(3) 0.006(3) 0.001(2) -0.003(2)
C24 0.028(3) 0.048(4) 0.032(3) 0.008(3) 0.002(3) 0.007(3)
C25 0.033(3) 0.043(4) 0.032(3) 0.004(3) 0.005(3) 0.004(3)
C26 0.031(3) 0.038(4) 0.027(3) 0.006(3) 0.005(2) 0.003(3)
C27 0.031(3) 0.045(4) 0.036(4) 0.013(3) 0.005(3) 0.001(3)
C28 0.031(3) 0.059(4) 0.038(4) 0.015(3) 0.014(3) 0.001(3)
C29 0.030(3) 0.040(4) 0.034(3) 0.010(3) 0.006(3) 0.005(3)
C30 0.024(3) 0.032(3) 0.024(3) 0.002(2) 0.000(2) -0.001(2)
C31 0.025(3) 0.028(3) 0.020(3) 0.004(2) -0.005(2) 0.000(2)
C32 0.029(3) 0.035(3) 0.021(3) 0.004(2) -0.001(2) 0.002(2)
C33 0.035(3) 0.032(3) 0.028(3) 0.005(3) 0.002(3) 0.009(3)
C34 0.031(3) 0.026(3) 0.032(3) 0.010(3) -0.002(3) 0.001(2)
C35 0.022(3) 0.031(3) 0.025(3) 0.006(2) -0.003(2) 0.001(2)
C36 0.023(3) 0.031(3) 0.031(3) 0.013(3) -0.002(2) 0.002(2)
C37 0.029(3) 0.033(3) 0.034(3) 0.006(3) -0.004(3) -0.004(3)
C38 0.031(3) 0.043(4) 0.046(4) 0.016(3) 0.003(3) -0.006(3)
C39 0.029(3) 0.044(4) 0.030(3) 0.015(3) 0.000(3) 0.000(3)
C40 0.043(4) 0.041(4) 0.034(4) 0.011(3) -0.008(3) 0.011(3)
C41 0.039(4) 0.061(5) 0.042(4) 0.008(3) -0.011(3) 0.021(3)
C42 0.037(4) 0.051(4) 0.032(3) 0.010(3) 0.002(3) 0.013(3)
C43 0.027(3) 0.034(3) 0.030(3) 0.011(3) 0.000(2) 0.005(2)
C44 0.026(3) 0.033(3) 0.027(3) 0.012(3) 0.003(2) 0.005(2)
C45 0.042(4) 0.029(3) 0.038(4) 0.010(3) -0.001(3) 0.009(3)
C46 0.054(4) 0.031(4) 0.038(4) 0.002(3) -0.001(3) 0.015(3)
C47 0.041(4) 0.036(4) 0.029(3) 0.001(3) -0.001(3) 0.007(3)
C48 0.026(3) 0.033(3) 0.027(3) 0.009(3) 0.001(2) 0.007(2)
C49 0.025(3) 0.031(3) 0.029(3) 0.003(3) 0.007(2) 0.007(2)
C50 0.036(3) 0.027(3) 0.034(3) -0.002(3) -0.003(3) 0.003(3)
C51 0.042(4) 0.050(4) 0.031(4) 0.001(3) -0.010(3) 0.007(3)
C52 0.037(3) 0.037(4) 0.025(3) 0.002(3) -0.001(3) 0.006(3)
C53 0.054(5) 0.038(4) 0.039(4) -0.001(3) -0.007(3) -0.013(3)
C54 0.025(3) 0.039(4) 0.036(4) 0.002(3) 0.005(3) 0.005(3)
P1 0.0272(8) 0.0397(10) 0.0335(9) 0.0069(7) -0.0012(7) 0.0044(7)
C55 0.030(3) 0.042(4) 0.035(4) 0.012(3) 0.001(3) 0.003(3)
C56 0.028(3) 0.046(4) 0.063(5) 0.010(4) -0.001(3) 0.004(3)
C57 0.036(4) 0.053(5) 0.076(6) 0.020(4) 0.009(4) 0.015(3)
C58 0.034(4) 0.088(6) 0.060(5) 0.043(5) 0.003(4) 0.016(4)
C59 0.035(4) 0.107(7) 0.036(4) 0.021(4) -0.003(3) 0.006(4)
C60 0.035(4) 0.072(5) 0.037(4) 0.011(4) 0.004(3) 0.002(3)
C61 0.030(3) 0.039(4) 0.033(3) 0.005(3) 0.004(3) 0.005(3)
C62 0.033(4) 0.047(4) 0.046(4) 0.013(3) 0.000(3) 0.005(3)
C63 0.044(4) 0.063(5) 0.048(4) 0.028(4) 0.004(3) 0.005(4)
C64 0.044(4) 0.051(5) 0.056(5) 0.016(4) 0.011(4) 0.000(3)
C65 0.026(3) 0.055(4) 0.053(4) 0.010(4) 0.001(3) 0.005(3)
C66 0.033(4) 0.046(4) 0.043(4) 0.013(3) 0.003(3) 0.005(3)
C67 0.037(4) 0.042(4) 0.032(3) 0.006(3) 0.001(3) 0.005(3)
C68 0.045(4) 0.045(4) 0.051(4) 0.008(3) 0.010(3) 0.008(3)
C69 0.061(5) 0.051(5) 0.063(5) 0.007(4) 0.018(4) 0.017(4)
C70 0.064(5) 0.037(4) 0.051(5) 0.007(3) 0.012(4) 0.007(3)
C71 0.064(5) 0.049(5) 0.044(4) 0.013(4) 0.010(4) -0.006(4)
C72 0.039(4) 0.044(4) 0.040(4) 0.005(3) 0.005(3) 0.002(3)
C73 0.023(3) 0.051(4) 0.034(3) 0.000(3) 0.001(3) 0.007(3)
C74 0.030(3) 0.055(4) 0.039(4) 0.007(3) -0.005(3) 0.007(3)
C75 0.031(4) 0.096(7) 0.031(4) 0.015(4) 0.002(3) 0.003(4)
C76 0.021(3) 0.100(7) 0.035(4) 0.007(4) 0.000(3) 0.007(4)
C77 0.025(3) 0.073(5) 0.044(4) -0.009(4) -0.001(3) 0.001(3)
C78 0.032(4) 0.061(5) 0.039(4) 0.004(3) 0.002(3) 0.002(3)
C79 0.060(6) 0.069(6) 0.096(7) 0.021(5) 0.005(5) -0.008(5)
Cl1 0.099(2) 0.124(2) 0.0785(18) 0.0216(17) 0.0136(15) 0.0373(18)
Cl2 0.0838(19) 0.103(2) 0.156(3) 0.065(2) 0.0100(18) 0.0091(16)
C80 0.097(10) 0.180(15) 0.115(11) -0.006(10) 0.005(8) -0.027(10)
Cl3 0.153(4) 0.221(5) 0.096(3) 0.002(3) -0.020(2) -0.045(3)
Cl4 0.174(4) 0.200(5) 0.133(4) -0.006(3) 0.020(3) -0.049(4)
Cl5 0.285(6) 0.231(5) 0.206(5) 0.154(4) 0.168(5) 0.180(5)
C82 0.158(14) 0.165(14) 0.116(11) -0.004(10) -0.050(10) 0.063(11)
Cl7 0.126(3) 0.184(4) 0.0680(18) 0.003(2) -0.0061(18) -0.041(3)
Cl8 0.085(3) 0.136(4) 0.078(3) 0.049(3) 0.010(2) 0.027(3)

loop_
_atom_type_symbol
_atom_type_description
_atom_type_scat_dispersion_real
_atom_type_scat_dispersion_imag
_atom_type_scat_source
C C 0.0033 0.0016 'International Tables Vol C Tables 4.2.6.8 and 6.1.1.4'
H H 0.0000 0.0000 'International Tables Vol C Tables 4.2.6.8 and 6.1.1.4'
N N 0.0061 0.0033 'International Tables Vol C Tables 4.2.6.8 and 6.1.1.4'
P P 0.1023 0.0942 'International Tables Vol C Tables 4.2.6.8 and 6.1.1.4'
S S 0.1246 0.1234 'International Tables Vol C Tables 4.2.6.8 and 6.1.1.4'
Cl Cl 0.1484 0.1585 'International Tables Vol C Tables 4.2.6.8 and 6.1.1.4'
Co Co 0.3494 0.9721 'International Tables Vol C Tables 4.2.6.8 and 6.1.1.4'

loop_
_geom_angle_atom_site_label_1
_geom_angle_atom_site_label_2
_geom_angle_atom_site_label_3
_geom_angle
_geom_angle_site_symmetry_1
_geom_angle_site_symmetry_3
_geom_angle_publ_flag
N15 Co1 N8 91.2(2) . . ?
N15 Co1 N1 88.2(2) . . ?
N8 Co1 N1 171.22(19) . . ?
N15 Co1 N22 170.59(19) . . ?
N8 Co1 N22 88.8(2) . . ?
N1 Co1 N22 90.4(2) . . ?
N15 Co1 N29 95.04(19) . . ?
N8 Co1 N29 94.38(19) . . ?
N1 Co1 N29 94.40(19) . . ?
N22 Co1 N29 94.35(19) . . ?
N15 Co1 Co2 85.71(14) . . ?
N8 Co1 Co2 85.33(13) . . ?
N1 Co1 Co2 85.89(14) . . ?
N22 Co1 Co2 84.90(14) . . ?
N29 Co1 Co2 179.20(14) . . ?
N16 Co2 N2 89.3(2) . . ?
N16 Co2 N9 90.9(2) . . ?
N2 Co2 N9 177.39(19) . . ?
N16 Co2 N23 177.35(19) . . ?
N2 Co2 N23 90.0(2) . . ?
N9 Co2 N23 89.7(2) . . ?
N16 Co2 Co3 88.52(13) . . ?
N2 Co2 Co3 88.82(14) . . ?
N9 Co2 Co3 88.59(13) . . ?
N23 Co2 Co3 88.92(14) . . ?
N16 Co2 Co1 90.91(13) . . ?
N2 Co2 Co1 91.16(14) . . ?
N9 Co2 Co1 91.44(13) . . ?
N23 Co2 Co1 91.66(14) . . ?
Co3 Co2 Co1 179.42(5) . . ?
N17 Co3 N10 91.03(19) . . ?
N17 Co3 N3 89.56(19) . . ?
N10 Co3 N3 179.38(19) . . ?
N17 Co3 N24 179.05(19) . . ?
N10 Co3 N24 89.92(19) . . ?
N3 Co3 N24 89.50(19) . . ?
N17 Co3 Co2 90.25(13) . . ?
N10 Co3 Co2 89.94(13) . . ?
N3 Co3 Co2 89.83(13) . . ?
N24 Co3 Co2 89.84(14) . . ?
N17 Co3 Co4 89.69(13) . . ?
N10 Co3 Co4 90.13(13) . . ?
N3 Co3 Co4 90.10(13) . . ?
N24 Co3 Co4 90.22(14) . . ?
Co2 Co3 Co4 179.91(5) . . ?
N18 Co4 N4 90.0(2) . . ?
N18 Co4 N25 177.0(2) . . ?
N4 Co4 N25 88.6(2) . . ?
N18 Co4 N11 90.8(2) . . ?
N4 Co4 N11 177.63(19) . . ?
N25 Co4 N11 90.5(2) . . ?
N18 Co4 Co3 88.92(14) . . ?
N4 Co4 Co3 88.83(13) . . ?
N25 Co4 Co3 88.39(14) . . ?
N11 Co4 Co3 88.93(14) . . ?
N18 Co4 Co5 91.19(14) . . ?
N4 Co4 Co5 90.97(13) . . ?
N25 Co4 Co5 91.50(14) . . ?
N11 Co4 Co5 91.26(14) . . ?
Co3 Co4 Co5 179.78(5) . . ?
N26 Co5 N12 87.00(19) . . ?
N26 Co5 N5 89.64(19) . . ?
N12 Co5 N5 169.90(19) . . ?
N26 Co5 N19 171.21(19) . . ?
N12 Co5 N19 92.7(2) . . ?
N5 Co5 N19 89.17(19) . . ?
N26 Co5 N30 94.97(19) . . ?
N12 Co5 N30 95.56(19) . . ?
N5 Co5 N30 94.22(18) . . ?
N19 Co5 N30 93.80(19) . . ?
N26 Co5 Co4 85.68(14) . . ?
N12 Co5 Co4 84.62(14) . . ?
N5 Co5 Co4 85.63(13) . . ?
N19 Co5 Co4 85.54(14) . . ?
N30 Co5 Co4 179.33(15) . . ?
C1 N1 C4 116.9(5) . . ?
C1 N1 Co1 122.2(4) . . ?
C4 N1 Co1 120.9(4) . . ?
C4 N2 C5 123.5(5) . . ?
C4 N2 Co2 115.9(4) . . ?
C5 N2 Co2 120.4(4) . . ?
C5 N3 C9 119.6(5) . . ?
C5 N3 Co3 120.2(4) . . ?
C9 N3 Co3 120.2(4) . . ?
C10 N4 C9 122.7(5) . . ?
C10 N4 Co4 116.8(4) . . ?
C9 N4 Co4 120.3(3) . . ?
C13 N5 C10 116.7(5) . . ?
C13 N5 Co5 122.6(4) . . ?
C10 N5 Co5 120.6(4) . . ?
C2 N6 C3 116.6(6) . . ?
C11 N7 C12 115.6(5) . . ?
C14 N8 C17 116.9(5) . . ?
C14 N8 Co1 121.0(4) . . ?
C17 N8 Co1 122.1(4) . . ?
C17 N9 C18 124.1(5) . . ?
C17 N9 Co2 116.5(4) . . ?
C18 N9 Co2 119.3(4) . . ?
C18 N10 C22 119.9(5) . . ?
C18 N10 Co3 120.4(4) . . ?
C22 N10 Co3 119.7(4) . . ?
C23 N11 C22 124.9(5) . . ?
C23 N11 Co4 114.2(4) . . ?
C22 N11 Co4 119.9(4) . . ?
C26 N12 C23 118.2(5) . . ?
C26 N12 Co5 119.5(4) . . ?
C23 N12 Co5 121.4(4) . . ?
C16 N13 C15 115.8(5) . . ?
C24 N14 C25 117.4(5) . . ?
C30 N15 C27 116.6(5) . . ?
C30 N15 Co1 121.7(4) . . ?
C27 N15 Co1 121.3(4) . . ?
C30 N16 C31 123.2(5) . . ?
C30 N16 Co2 115.3(4) . . ?
C31 N16 Co2 120.8(4) . . ?
C35 N17 C31 119.6(5) . . ?
C35 N17 Co3 120.9(4) . . ?
C31 N17 Co3 119.4(4) . . ?
C36 N18 C35 123.5(5) . . ?
C36 N18 Co4 116.9(4) . . ?
C35 N18 Co4 119.6(4) . . ?
C39 N19 C36 116.4(5) . . ?
C39 N19 Co5 122.7(4) . . ?
C36 N19 Co5 120.9(4) . . ?
C29 N20 C28 115.5(5) . . ?
C37 N21 C38 115.6(6) . . ?
C43 N22 C40 117.9(5) . . ?
C43 N22 Co1 121.2(4) . . ?
C40 N22 Co1 120.7(4) . . ?
C43 N23 C44 125.4(5) . . ?
C43 N23 Co2 115.1(4) . . ?
C44 N23 Co2 119.4(3) . . ?
C48 N24 C44 121.2(5) . . ?
C48 N24 Co3 119.5(4) . . ?
C44 N24 Co3 119.2(4) . . ?
C49 N25 C48 123.9(5) . . ?
C49 N25 Co4 115.3(4) . . ?
C48 N25 Co4 120.5(4) . . ?
C52 N26 C49 117.4(5) . . ?
C52 N26 Co5 121.5(4) . . ?
C49 N26 Co5 121.0(4) . . ?
C42 N27 C41 116.6(6) . . ?
C50 N28 C51 115.9(6) . . ?
C53 N29 Co1 174.2(5) . . ?
C54 N30 Co5 173.1(5) . . ?
N1 C1 C2 122.0(6) . . ?
N6 C2 C1 122.7(6) . . ?
N6 C3 C4 122.6(6) . . ?
N2 C4 N1 116.0(5) . . ?
N2 C4 C3 124.8(5) . . ?
N1 C4 C3 119.0(5) . . ?
N3 C5 C6 120.9(5) . . ?
N3 C5 N2 113.8(5) . . ?
C6 C5 N2 125.1(5) . . ?
C5 C6 C7 119.0(5) . . ?
C8 C7 C6 120.5(5) . . ?
C7 C8 C9 118.4(5) . . ?
N3 C9 C8 121.3(5) . . ?
N3 C9 N4 113.6(5) . . ?
C8 C9 N4 125.0(5) . . ?
N4 C10 N5 115.4(5) . . ?
N4 C10 C11 125.6(5) . . ?
N5 C10 C11 118.5(5) . . ?
N7 C11 C10 124.4(6) . . ?
N7 C12 C13 122.3(5) . . ?
N5 C13 C12 122.4(6) . . ?
C15 C14 N8 121.8(6) . . ?
C14 C15 N13 122.6(6) . . ?
N13 C16 C17 124.5(6) . . ?
N9 C17 N8 115.0(5) . . ?
N9 C17 C16 126.3(5) . . ?
N8 C17 C16 118.4(5) . . ?
N10 C18 N9 114.2(5) . . ?
N10 C18 C19 121.1(5) . . ?
N9 C18 C19 124.5(5) . . ?
C20 C19 C18 118.6(5) . . ?
C19 C20 C21 120.8(5) . . ?
C20 C21 C22 118.9(5) . . ?
N10 C22 N11 114.8(5) . . ?
N10 C22 C21 120.5(5) . . ?
N11 C22 C21 124.6(5) . . ?
N11 C23 N12 115.7(5) . . ?
N11 C23 C24 126.0(5) . . ?
N12 C23 C24 117.6(5) . . ?
N14 C24 C23 123.4(6) . . ?
N14 C25 C26 121.5(6) . . ?
N12 C26 C25 121.7(6) . . ?
C28 C27 N15 121.3(6) . . ?
N20 C28 C27 123.4(6) . . ?
N20 C29 C30 123.9(6) . . ?
N15 C30 N16 115.0(5) . . ?
N15 C30 C29 119.3(5) . . ?
N16 C30 C29 125.2(5) . . ?
N17 C31 N16 114.3(5) . . ?
N17 C31 C32 120.5(5) . . ?
N16 C31 C32 125.2(5) . . ?
C31 C32 C33 120.0(5) . . ?
C32 C33 C34 119.6(5) . . ?
C35 C34 C33 118.3(5) . . ?
N17 C35 C34 121.7(5) . . ?
N17 C35 N18 113.3(5) . . ?
C34 C35 N18 124.7(5) . . ?
N19 C36 N18 115.6(5) . . ?
N19 C36 C37 118.5(5) . . ?
N18 C36 C37 125.6(5) . . ?
N21 C37 C36 124.4(6) . . ?
C39 C38 N21 122.2(6) . . ?
C38 C39 N19 122.9(6) . . ?
C41 C40 N22 121.9(6) . . ?
N27 C41 C40 122.2(6) . . ?
N27 C42 C43 123.8(6) . . ?
N23 C43 N22 116.9(5) . . ?
N23 C43 C42 125.1(5) . . ?
N22 C43 C42 117.6(5) . . ?
N24 C44 N23 115.3(5) . . ?
N24 C44 C45 119.3(5) . . ?
N23 C44 C45 125.2(5) . . ?
C46 C45 C44 119.0(5) . . ?
C45 C46 C47 121.4(6) . . ?
C46 C47 C48 118.3(6) . . ?
N24 C48 C47 120.7(5) . . ?
N24 C48 N25 114.4(5) . . ?
C47 C48 N25 124.8(5) . . ?
N25 C49 N26 116.2(5) . . ?
N25 C49 C50 125.5(5) . . ?
N26 C49 C50 118.1(5) . . ?
N28 C50 C49 123.9(6) . . ?
N28 C51 C52 122.3(6) . . ?
N26 C52 C51 122.2(6) . . ?
N29 C53 S1 178.8(7) . . ?
N30 C54 S2 178.9(6) . . ?
C67 P1 C73 110.9(3) . . ?
C67 P1 C55 109.4(3) . . ?
C73 P1 C55 110.6(3) . . ?
C67 P1 C61 107.9(3) . . ?
C73 P1 C61 109.7(3) . . ?
C55 P1 C61 108.3(3) . . ?
C60 C55 C56 119.9(6) . . ?
C60 C55 P1 119.8(5) . . ?
C56 C55 P1 120.2(5) . . ?
C57 C56 C55 119.1(7) . . ?
C58 C57 C56 120.7(7) . . ?
C57 C58 C59 120.7(7) . . ?
C58 C59 C60 121.1(7) . . ?
C59 C60 C55 118.6(7) . . ?
C66 C61 C62 120.3(6) . . ?
C66 C61 P1 120.3(5) . . ?
C62 C61 P1 119.1(5) . . ?
C63 C62 C61 120.1(6) . . ?
C64 C63 C62 119.3(7) . . ?
C65 C64 C63 121.2(7) . . ?
C64 C65 C66 120.3(6) . . ?
C61 C66 C65 118.8(6) . . ?
C72 C67 C68 120.0(6) . . ?
C72 C67 P1 120.2(5) . . ?
C68 C67 P1 119.8(5) . . ?
C67 C68 C69 119.8(7) . . ?
C70 C69 C68 120.0(7) . . ?
C71 C70 C69 120.1(7) . . ?
C70 C71 C72 120.7(7) . . ?
C67 C72 C71 119.4(6) . . ?
C78 C73 C74 119.5(6) . . ?
C78 C73 P1 119.7(5) . . ?
C74 C73 P1 120.7(5) . . ?
C75 C74 C73 119.7(7) . . ?
C74 C75 C76 120.8(8) . . ?
C77 C76 C75 120.5(7) . . ?
C76 C77 C78 119.5(7) . . ?
C73 C78 C77 119.9(7) . . ?
Cl2 C79 Cl1 113.1(6) . . ?
Cl3 C80 Cl4 110.8(8) . . ?
Cl6 C81 Cl5 117.7(8) . . ?
C81 Cl6 Cl8' 163.9(6) . 1_445 ?
Cl8' C82 Cl8 65.3(5) . . ?
Cl8' C82 Cl7 139.1(11) . . ?
Cl8 C82 Cl7 112.6(8) . . ?
C82 Cl8' Cl6 167.4(7) . 1_665 ?

loop_
_geom_bond_atom_site_label_1
_geom_bond_atom_site_label_2
_geom_bond_distance
_geom_bond_site_symmetry_2
_geom_bond_publ_flag
Co1 N15 1.958(5) . ?
Co1 N8 1.961(5) . ?
Co1 N1 1.967(5) . ?
Co1 N22 1.971(5) . ?
Co1 N29 2.106(5) . ?
Co1 Co2 2.2830(10) . ?
Co2 N16 1.911(4) . ?
Co2 N2 1.912(5) . ?
Co2 N9 1.919(5) . ?
Co2 N23 1.922(5) . ?
Co2 Co3 2.2582(10) . ?
Co3 N17 1.929(4) . ?
Co3 N10 1.932(4) . ?
Co3 N3 1.937(4) . ?
Co3 N24 1.944(5) . ?
Co3 Co4 2.2582(10) . ?
Co4 N18 1.911(5) . ?
Co4 N4 1.912(4) . ?
Co4 N25 1.915(5) . ?
Co4 N11 1.929(4) . ?
Co4 Co5 2.2803(10) . ?
Co5 N26 1.964(5) . ?
Co5 N12 1.966(5) . ?
Co5 N5 1.975(4) . ?
Co5 N19 1.976(5) . ?
Co5 N30 2.093(5) . ?
S1 C53 1.651(8) . ?
S2 C54 1.649(7) . ?
N1 C1 1.344(7) . ?
N1 C4 1.364(7) . ?
N2 C4 1.359(7) . ?
N2 C5 1.384(7) . ?
N3 C5 1.366(7) . ?
N3 C9 1.371(7) . ?
N4 C10 1.356(7) . ?
N4 C9 1.390(7) . ?
N5 C13 1.346(7) . ?
N5 C10 1.373(7) . ?
N6 C2 1.327(9) . ?
N6 C3 1.327(8) . ?
N7 C11 1.312(7) . ?
N7 C12 1.358(8) . ?
N8 C14 1.365(7) . ?
N8 C17 1.366(7) . ?
N9 C17 1.364(7) . ?
N9 C18 1.389(7) . ?
N10 C18 1.354(7) . ?
N10 C22 1.373(7) . ?
N11 C23 1.351(7) . ?
N11 C22 1.376(7) . ?
N12 C26 1.345(7) . ?
N12 C23 1.374(7) . ?
N13 C16 1.302(8) . ?
N13 C15 1.362(8) . ?
N14 C24 1.314(8) . ?
N14 C25 1.349(8) . ?
N15 C30 1.359(7) . ?
N15 C27 1.372(7) . ?
N16 C30 1.374(7) . ?
N16 C31 1.375(7) . ?
N17 C35 1.366(7) . ?
N17 C31 1.374(7) . ?
N18 C36 1.365(7) . ?
N18 C35 1.391(7) . ?
N19 C39 1.357(7) . ?
N19 C36 1.360(7) . ?
N20 C29 1.315(8) . ?
N20 C28 1.352(8) . ?
N21 C37 1.311(8) . ?
N21 C38 1.354(8) . ?
N22 C43 1.355(7) . ?
N22 C40 1.361(7) . ?
N23 C43 1.347(7) . ?
N23 C44 1.371(7) . ?
N24 C48 1.355(7) . ?
N24 C44 1.367(7) . ?
N25 C49 1.353(7) . ?
N25 C48 1.391(7) . ?
N26 C52 1.345(7) . ?
N26 C49 1.368(7) . ?
N27 C42 1.314(8) . ?
N27 C41 1.346(9) . ?
N28 C50 1.328(8) . ?
N28 C51 1.345(8) . ?
N29 C53 1.085(8) . ?
N30 C54 1.125(7) . ?
C1 C2 1.365(10) . ?
C3 C4 1.417(9) . ?
C5 C6 1.379(8) . ?
C6 C7 1.395(8) . ?
C7 C8 1.383(8) . ?
C8 C9 1.386(8) . ?
C10 C11 1.407(8) . ?
C12 C13 1.360(8) . ?
C14 C15 1.356(9) . ?
C16 C17 1.418(8) . ?
C18 C19 1.396(8) . ?
C19 C20 1.379(8) . ?
C20 C21 1.382(8) . ?
C21 C22 1.390(8) . ?
C23 C24 1.418(8) . ?
C25 C26 1.368(8) . ?
C27 C28 1.356(9) . ?
C29 C30 1.416(8) . ?
C31 C32 1.378(8) . ?
C32 C33 1.391(8) . ?
C33 C34 1.404(8) . ?
C34 C35 1.386(8) . ?
C36 C37 1.419(8) . ?
C38 C39 1.353(9) . ?
C40 C41 1.355(9) . ?
C42 C43 1.428(8) . ?
C44 C45 1.403(8) . ?
C45 C46 1.371(9) . ?
C46 C47 1.386(8) . ?
C47 C48 1.390(8) . ?
C49 C50 1.414(8) . ?
C51 C52 1.365(9) . ?
P1 C67 1.789(7) . ?
P1 C73 1.790(6) . ?
P1 C55 1.792(6) . ?
P1 C61 1.796(6) . ?
C55 C60 1.395(9) . ?
C55 C56 1.400(9) . ?
C56 C57 1.393(9) . ?
C57 C58 1.343(11) . ?
C58 C59 1.373(11) . ?
C59 C60 1.384(10) . ?
C61 C66 1.381(9) . ?
C61 C62 1.393(9) . ?
C62 C63 1.380(9) . ?
C63 C64 1.379(10) . ?
C64 C65 1.360(10) . ?
C65 C66 1.402(9) . ?
C67 C72 1.390(9) . ?
C67 C68 1.392(9) . ?
C68 C69 1.392(10) . ?
C69 C70 1.386(11) . ?
C70 C71 1.373(10) . ?
C71 C72 1.393(10) . ?
C73 C78 1.384(10) . ?
C73 C74 1.404(9) . ?
C74 C75 1.362(9) . ?
C75 C76 1.381(11) . ?
C76 C77 1.368(11) . ?
C77 C78 1.400(9) . ?
C79 Cl2 1.742(9) . ?
C79 Cl1 1.749(10) . ?
C80 Cl3 1.678(14) . ?
C80 Cl4 1.775(8) . ?
C81 Cl6 1.676(13) . ?
C81 Cl5 1.739(13) . ?
Cl6 Cl8' 2.147(10) 1_445 ?
C82 Cl8' 1.619(8) . ?
C82 Cl8 1.645(8) . ?
C82 Cl7 1.664(13) . ?
Cl8' Cl6 2.147(10) 1_665 ?
